data_4302766
loop_
_publ_author_name
'Sayon A. Kumalah'
'K. Travis Holman'

_publ_contact_author_address
;Department of Chemistry
240 Reiss Building
Georgetown University
37th & O st, NW
Washington, DC, 20057
;
_publ_contact_author_email kth7@georgetown.edu
_publ_contact_author_name 'K.Travis Holman'
_publ_section_title
;
Polymorphism and Inclusion Properties of Three-Dimensional
Metal-Organometallic Frameworks Derived from a Terephthalate Sandwich
Compound
;
_journal_name_full 'Inorganic Chemistry'
_journal_page_first 6860
_journal_page_last 6872
_journal_paper_doi 10.1021/ic900816h
_journal_volume 48
_journal_year 2009
_chemical_formula_sum 'C13 H10 Fe O4'
_chemical_formula_weight 286.06
_chemical_name_systematic
; 
 ? 
;
_space_group_IT_number 20
_symmetry_cell_setting orthorhombic
_symmetry_space_group_name_Hall 'C 2c 2'
_symmetry_space_group_name_H-M 'C 2 2 21'
_atom_sites_solution_hydrogens geom
_atom_sites_solution_primary direct
_atom_sites_solution_secondary difmap
_audit_creation_method SHELXL-97
_cell_angle_alpha 90.00
_cell_angle_beta 90.00
_cell_angle_gamma 90.00
_cell_formula_units_Z 8
_cell_length_a 7.5583(12)
_cell_length_b 11.1289(18)
_cell_length_c 25.784(4)
_cell_measurement_reflns_used 4070
_cell_measurement_temperature 296(2)
_cell_measurement_theta_max 25.91
_cell_measurement_theta_min 3.16
_cell_volume 2168.8(6)
_computing_cell_refinement 'SAINT, Bruker-AXS'
_computing_data_collection 'SMART, Bruker-AXS'
_computing_data_reduction 'SAINT, Bruker-AXS'
_computing_molecular_graphics X-SEED,L.Barbour(1999);http://x-seed.net/
_computing_structure_refinement 'SHELXL-97 (Sheldrick, 1997)'
_computing_structure_solution 'SHELXS-97 (Sheldrick, 1990)'
_diffrn_ambient_temperature 296(2)
_diffrn_measured_fraction_theta_full 1.000
_diffrn_measured_fraction_theta_max 0.997
_diffrn_measurement_device_type 'Siemens SMART 1000 CCD'
_diffrn_measurement_method 'omega scans'
_diffrn_radiation_monochromator graphite
_diffrn_radiation_source 'fine-focus sealed tube'
_diffrn_radiation_type MoK\a
_diffrn_radiation_wavelength 0.71073
_diffrn_reflns_av_R_equivalents 0.0433
_diffrn_reflns_av_sigmaI/netI 0.0406
_diffrn_reflns_limit_h_max 9
_diffrn_reflns_limit_h_min -10
_diffrn_reflns_limit_k_max 14
_diffrn_reflns_limit_k_min -14
_diffrn_reflns_limit_l_max 34
_diffrn_reflns_limit_l_min -34
_diffrn_reflns_number 11292
_diffrn_reflns_theta_full 25.00
_diffrn_reflns_theta_max 28.27
_diffrn_reflns_theta_min 1.58
_exptl_absorpt_coefficient_mu 1.393
_exptl_absorpt_correction_T_max 0.8733
_exptl_absorpt_correction_T_min 0.7222
_exptl_absorpt_correction_type multi-scan
_exptl_absorpt_process_details 'SADABS,G.Sheldrick (1999)'
_exptl_crystal_colour orange
_exptl_crystal_density_diffrn 1.752
_exptl_crystal_density_method 'not measured'
_exptl_crystal_description block
_exptl_crystal_F_000 1168
_exptl_crystal_size_max 0.25
_exptl_crystal_size_mid 0.10
_exptl_crystal_size_min 0.10
_refine_diff_density_max 0.451
_refine_diff_density_min -0.350
_refine_diff_density_rms 0.068
_refine_ls_abs_structure_details 'Flack H D (1983), Acta Cryst. A39, 876-881'
_refine_ls_abs_structure_Flack -0.01(2)
_refine_ls_extinction_method none
_refine_ls_goodness_of_fit_ref 1.055
_refine_ls_hydrogen_treatment constr
_refine_ls_matrix_type full
_refine_ls_number_parameters 159
_refine_ls_number_reflns 2634
_refine_ls_number_restraints 0
_refine_ls_restrained_S_all 1.055
_refine_ls_R_factor_all 0.0496
_refine_ls_R_factor_gt 0.0379
_refine_ls_shift/su_max 0.000
_refine_ls_shift/su_mean 0.000
_refine_ls_structure_factor_coef Fsqd
_refine_ls_weighting_details 'calc w=1/[\s^2^(Fo^2^)+(0.0500P)^2^+0.0000P] where P=(Fo^2^+2Fc^2^)/3'
_refine_ls_weighting_scheme calc
_refine_ls_wR_factor_gt 0.0868
_refine_ls_wR_factor_ref 0.0907
_reflns_number_gt 2225
_reflns_number_total 2634
_reflns_threshold_expression >2sigma(I)
_cod_data_source_file ic900816h_si_002_1.cif
_cod_data_source_block c:\travis\xray\momfs\01030\01030
_cod_database_code 4302766

loop_
_symmetry_equiv_pos_as_xyz
'x, y, z'
'-x, -y, z+1/2'
'x, -y, -z'
'-x, y, -z+1/2'
'x+1/2, y+1/2, z'
'-x+1/2, -y+1/2, z+1/2'
'x+1/2, -y+1/2, -z'
'-x+1/2, y+1/2, -z+1/2'

loop_
_atom_site_label
_atom_site_type_symbol
_atom_site_fract_x
_atom_site_fract_y
_atom_site_fract_z
_atom_site_U_iso_or_equiv
_atom_site_adp_type
_atom_site_occupancy
_atom_site_symmetry_multiplicity
_atom_site_calc_flag
_atom_site_refinement_flags
_atom_site_disorder_assembly
_atom_site_disorder_group
Fe1 Fe 0.22434(5) 0.32448(3) 0.373413(17) 0.02757(13) Uani 1 1 d . A .
O1 O 0.1032(3) 0.0409(2) 0.28725(10) 0.0445(6) Uani 1 1 d . A .
H1OH H 0.0591 0.0232 0.2592 0.053 Uiso 0.50 1 calc PR . .
C1 C 0.2946(4) 0.1732(3) 0.33132(11) 0.0298(6) Uani 1 1 d . A .
O2 O 0.2354(4) 0.1861(2) 0.24136(9) 0.0532(6) Uani 1 1 d . A .
C2 C 0.2315(4) 0.1379(2) 0.38056(12) 0.0328(7) Uani 1 1 d . . .
H2 H 0.1448 0.0788 0.3830 0.039 Uiso 1 1 calc R A .
O3 O 0.6003(3) 0.42798(19) 0.46403(9) 0.0389(6) Uani 1 1 d . A .
H3OH H 0.6198 0.4630 0.4914 0.047 Uiso 0.50 1 calc PR . .
C3 C 0.2980(4) 0.1909(3) 0.42561(12) 0.0333(7) Uani 1 1 d . A .
H3 H 0.2547 0.1673 0.4578 0.040 Uiso 1 1 calc R . .
O4 O 0.3964(4) 0.3320(2) 0.51095(9) 0.0520(7) Uani 1 1 d . A .
C4 C 0.4307(4) 0.2803(3) 0.42264(12) 0.0287(7) Uani 1 1 d . A .
C5 C 0.4994(4) 0.3121(3) 0.37351(12) 0.0310(6) Uani 1 1 d . . .
H5 H 0.5906 0.3679 0.3712 0.037 Uiso 1 1 calc R A .
C6 C 0.4315(4) 0.2603(3) 0.32875(13) 0.0343(7) Uani 1 1 d . A .
H6 H 0.4764 0.2830 0.2966 0.041 Uiso 1 1 calc R . .
C7 C 0.2054(5) 0.1318(3) 0.28148(13) 0.0362(7) Uani 1 1 d . . .
C8 C 0.4772(4) 0.3502(3) 0.47082(12) 0.0331(7) Uani 1 1 d . . .
C9A C 0.0972(8) 0.4379(5) 0.3213(2) 0.0406(12) Uiso 0.69 1 d P A 1
H9A H 0.1131 0.4420 0.2856 0.049 Uiso 0.69 1 calc PR A 1
C10A C -0.0285(8) 0.3621(5) 0.3478(2) 0.0380(15) Uiso 0.69 1 d P A 1
H10A H -0.1058 0.3072 0.3328 0.046 Uiso 0.69 1 calc PR A 1
C11A C -0.0102(8) 0.3886(6) 0.4015(3) 0.0411(13) Uiso 0.69 1 d P A 1
H11A H -0.0757 0.3541 0.4282 0.049 Uiso 0.69 1 calc PR A 1
C10B C 0.1669(15) 0.4993(10) 0.3922(5) 0.027(2) Uiso 0.31 1 d P A 2
H10B H 0.2463 0.5539 0.4064 0.032 Uiso 0.31 1 calc PR A 2
C13A C 0.1931(8) 0.5056(5) 0.3589(3) 0.0436(14) Uiso 0.69 1 d P A 1
H13A H 0.2846 0.5594 0.3523 0.052 Uiso 0.69 1 calc PR A 1
C11B C 0.0536(17) 0.4217(11) 0.4210(5) 0.036(3) Uiso 0.31 1 d P A 2
H11B H 0.0469 0.4182 0.4570 0.043 Uiso 0.31 1 calc PR A 2
C13B C 0.0069(18) 0.3890(12) 0.3350(5) 0.032(3) Uiso 0.31 1 d P A 2
H13B H -0.0364 0.3597 0.3037 0.038 Uiso 0.31 1 calc PR A 2
C12B C -0.0456(15) 0.3520(10) 0.3867(5) 0.032(3) Uiso 0.31 1 d P A 2
H12B H -0.1286 0.2936 0.3952 0.038 Uiso 0.31 1 calc PR A 2
C12A C 0.1235(9) 0.4759(6) 0.4078(3) 0.0408(14) Uiso 0.69 1 d P A 1
H12A H 0.1598 0.5085 0.4393 0.049 Uiso 0.69 1 calc PR A 1
C9B C 0.142(2) 0.4815(13) 0.3422(6) 0.043(3) Uiso 0.31 1 d P A 2
H9B H 0.2002 0.5216 0.3156 0.051 Uiso 0.31 1 calc PR A 2

loop_
_atom_site_aniso_label
_atom_site_aniso_U_11
_atom_site_aniso_U_22
_atom_site_aniso_U_33
_atom_site_aniso_U_23
_atom_site_aniso_U_13
_atom_site_aniso_U_12
Fe1 0.02577(19) 0.02577(19) 0.0312(2) 0.00101(18) 0.00226(19) 0.00458(17)
O1 0.0523(16) 0.0362(13) 0.0449(15) 0.0027(11) -0.0155(12) -0.0073(12)
C1 0.0289(14) 0.0277(13) 0.0329(15) -0.0031(13) 0.0029(12) 0.0089(16)
O2 0.0621(16) 0.0669(16) 0.0306(12) -0.0034(11) 0.0024(11) -0.0192(17)
C2 0.0391(16) 0.0240(12) 0.0353(17) 0.0055(12) 0.0010(17) -0.0013(12)
O3 0.0429(14) 0.0403(13) 0.0336(13) -0.0077(10) 0.0020(11) -0.0048(11)
C3 0.0414(17) 0.0302(16) 0.0283(15) 0.0080(12) 0.0010(13) 0.0004(15)
O4 0.0667(16) 0.0611(16) 0.0283(12) -0.0004(12) 0.0050(12) -0.0193(16)
C4 0.0304(16) 0.0283(14) 0.0275(17) 0.0018(13) -0.0016(13) 0.0045(13)
C5 0.0254(12) 0.0322(15) 0.0353(16) -0.0032(17) 0.0013(14) 0.0000(11)
C6 0.0322(17) 0.0393(18) 0.0312(18) -0.0021(14) 0.0084(14) 0.0034(14)
C7 0.0367(17) 0.0365(16) 0.0355(18) -0.0047(13) -0.0003(15) 0.0032(14)
C8 0.0365(17) 0.0324(17) 0.0304(17) 0.0008(13) -0.0020(14) 0.0066(13)

loop_
_atom_type_symbol
_atom_type_description
_atom_type_scat_dispersion_real
_atom_type_scat_dispersion_imag
_atom_type_scat_source
C C 0.0033 0.0016 'International Tables Vol C Tables 4.2.6.8 and 6.1.1.4'
H H 0.0000 0.0000 'International Tables Vol C Tables 4.2.6.8 and 6.1.1.4'
O O 0.0106 0.0060 'International Tables Vol C Tables 4.2.6.8 and 6.1.1.4'
Fe Fe 0.3463 0.8444 'International Tables Vol C Tables 4.2.6.8 and 6.1.1.4'

loop_
_geom_angle_atom_site_label_1
_geom_angle_atom_site_label_2
_geom_angle_atom_site_label_3
_geom_angle
_geom_angle_site_symmetry_1
_geom_angle_site_symmetry_3
_geom_angle_publ_flag
C9B Fe1 C11A 64.6(4) . . ?
C9B Fe1 C13B 42.0(6) . . ?
C11A Fe1 C13B 49.7(4) . . ?
C9B Fe1 C12A 49.3(5) . . ?
C11A Fe1 C12A 40.3(2) . . ?
C13B Fe1 C12A 67.9(4) . . ?
C9B Fe1 C10B 37.7(6) . . ?
C11A Fe1 C10B 53.2(4) . . ?
C13B Fe1 C10B 67.1(4) . . ?
C12A Fe1 C10B 16.3(3) . . ?
C9B Fe1 C13A 18.0(4) . . ?
C11A Fe1 C13A 67.9(2) . . ?
C13B Fe1 C13A 58.6(4) . . ?
C12A Fe1 C13A 39.9(2) . . ?
C10B Fe1 C13A 24.8(3) . . ?
C9B Fe1 C10A 53.9(5) . . ?
C11A Fe1 C10A 40.5(3) . . ?
C13B Fe1 C10A 14.5(4) . . ?
C12A Fe1 C10A 68.2(2) . . ?
C10B Fe1 C10A 71.8(3) . . ?
C13A Fe1 C10A 68.8(2) . . ?
C9B Fe1 C4 133.0(5) . . ?
C11A Fe1 C4 121.3(2) . . ?
C13B Fe1 C4 169.7(4) . . ?
C12A Fe1 C4 102.11(19) . . ?
C10B Fe1 C4 103.9(3) . . ?
C13A Fe1 C4 115.4(2) . . ?
C10A Fe1 C4 160.3(2) . . ?
C9B Fe1 C6 108.1(4) . . ?
C11A Fe1 C6 166.8(2) . . ?
C13B Fe1 C6 117.3(4) . . ?
C12A Fe1 C6 143.6(2) . . ?
C10B Fe1 C6 128.2(4) . . ?
C13A Fe1 C6 108.83(19) . . ?
C10A Fe1 C6 126.3(2) . . ?
C4 Fe1 C6 71.89(13) . . ?
C9B Fe1 C1 124.9(5) . . ?
C11A Fe1 C1 133.8(2) . . ?
C13B Fe1 C1 103.7(4) . . ?
C12A Fe1 C1 171.56(19) . . ?
C10B Fe1 C1 161.5(4) . . ?
C13A Fe1 C1 136.73(19) . . ?
C10A Fe1 C1 103.56(18) . . ?
C4 Fe1 C1 86.27(12) . . ?
C6 Fe1 C1 40.07(12) . . ?
C9B Fe1 C9A 22.4(4) . . ?
C11A Fe1 C9A 67.4(2) . . ?
C13B Fe1 C9A 26.4(4) . . ?
C12A Fe1 C9A 67.0(2) . . ?
C10B Fe1 C9A 58.6(4) . . ?
C13A Fe1 C9A 40.3(2) . . ?
C10A Fe1 C9A 40.7(2) . . ?
C4 Fe1 C9A 152.7(2) . . ?
C6 Fe1 C9A 101.51(19) . . ?
C1 Fe1 C9A 105.87(19) . . ?
C9B Fe1 C3 163.2(4) . . ?
C11A Fe1 C3 104.61(19) . . ?
C13B Fe1 C3 141.0(4) . . ?
C12A Fe1 C3 114.0(2) . . ?
C10B Fe1 C3 125.6(4) . . ?
C13A Fe1 C3 147.7(2) . . ?
C10A Fe1 C3 126.8(2) . . ?
C4 Fe1 C3 39.86(12) . . ?
C6 Fe1 C3 84.89(13) . . ?
C1 Fe1 C3 71.92(12) . . ?
C9A Fe1 C3 167.2(2) . . ?
C2 C1 C6 118.6(3) . . ?
C2 C1 C7 121.7(3) . . ?
C6 C1 C7 119.3(3) . . ?
C2 C1 Fe1 70.63(16) . . ?
C6 C1 Fe1 69.91(17) . . ?
C7 C1 Fe1 125.0(2) . . ?
C3 C2 C1 120.6(3) . . ?
C3 C2 Fe1 70.25(16) . . ?
C1 C2 Fe1 69.67(16) . . ?
C2 C3 C4 120.5(3) . . ?
C2 C3 Fe1 70.59(16) . . ?
C4 C3 Fe1 69.66(16) . . ?
C5 C4 C3 119.0(3) . . ?
C5 C4 C8 121.6(3) . . ?
C3 C4 C8 118.9(3) . . ?
C5 C4 Fe1 70.62(16) . . ?
C3 C4 Fe1 70.47(17) . . ?
C8 C4 Fe1 123.9(2) . . ?
C6 C5 C4 120.3(3) . . ?
C6 C5 Fe1 69.98(17) . . ?
C4 C5 Fe1 69.58(17) . . ?
C5 C6 C1 120.9(3) . . ?
C5 C6 Fe1 70.98(17) . . ?
C1 C6 Fe1 70.02(17) . . ?
O2 C7 O1 127.0(3) . . ?
O2 C7 C1 119.0(3) . . ?
O1 C7 C1 114.1(3) . . ?
O4 C8 O3 126.3(3) . . ?
O4 C8 C4 119.8(3) . . ?
O3 C8 C4 113.9(3) . . ?
C13A C9A C10A 108.8(5) . . ?
C13A C9A Fe1 69.3(3) . . ?
C10A C9A Fe1 69.1(3) . . ?
C11A C10A C9A 106.0(5) . . ?
C11A C10A Fe1 68.9(3) . . ?
C9A C10A Fe1 70.1(3) . . ?
C12A C11A C10A 108.9(6) . . ?
C12A C11A Fe1 70.1(3) . . ?
C10A C11A Fe1 70.5(4) . . ?
C9B C10B C11B 109.4(11) . . ?
C9B C10B Fe1 70.0(7) . . ?
C11B C10B Fe1 71.1(6) . . ?
C12A C13A C9A 107.2(5) . . ?
C12A C13A Fe1 69.5(3) . . ?
C9A C13A Fe1 70.4(3) . . ?
C12B C11B C10B 109.2(10) . . ?
C12B C11B Fe1 70.8(6) . . ?
C10B C11B Fe1 68.6(6) . . ?
C9B C13B C12B 106.0(11) . . ?
C9B C13B Fe1 68.1(7) . . ?
C12B C13B Fe1 71.1(6) . . ?
C11B C12B C13B 106.1(10) . . ?
C11B C12B Fe1 70.2(6) . . ?
C13B C12B Fe1 67.9(6) . . ?
C13A C12A C11A 109.1(5) . . ?
C13A C12A Fe1 70.5(3) . . ?
C11A C12A Fe1 69.6(3) . . ?
C10B C9B C13B 109.3(12) . . ?
C10B C9B Fe1 72.3(7) . . ?
C13B C9B Fe1 69.9(7) . . ?

loop_
_geom_bond_atom_site_label_1
_geom_bond_atom_site_label_2
_geom_bond_distance
_geom_bond_site_symmetry_2
_geom_bond_publ_flag
Fe1 C9B 2.023(13) . ?
Fe1 C11A 2.044(6) . ?
Fe1 C13B 2.048(12) . ?
Fe1 C12A 2.051(6) . ?
Fe1 C10B 2.051(10) . ?
Fe1 C13A 2.064(6) . ?
Fe1 C10A 2.065(6) . ?
Fe1 C4 2.070(3) . ?
Fe1 C6 2.071(3) . ?
Fe1 C1 2.073(3) . ?
Fe1 C9A 2.079(5) . ?
Fe1 C3 2.081(3) . ?
O1 C7 1.281(4) . ?
C1 C2 1.412(4) . ?
C1 C6 1.420(4) . ?
C1 C7 1.523(4) . ?
O2 C7 1.219(4) . ?
C2 C3 1.396(4) . ?
O3 C8 1.283(4) . ?
C3 C4 1.415(4) . ?
O4 C8 1.219(4) . ?
C4 C5 1.414(4) . ?
C4 C8 1.507(4) . ?
C5 C6 1.388(4) . ?
C9A C13A 1.426(8) . ?
C9A C10A 1.442(8) . ?
C10A C11A 1.424(9) . ?
C11A C12A 1.411(9) . ?
C10B C9B 1.32(2) . ?
C10B C11B 1.425(16) . ?
C13A C12A 1.405(8) . ?
C11B C12B 1.396(16) . ?
C13B C9B 1.46(2) . ?
C13B C12B 1.449(17) . ?
